data_4312166
loop_
_publ_author_name
'Jes\'us R. Berenguer'
'Mar\'ia Bernechea'
'Juan Forni\'es'
'Ana Garc\'ia'
'Elena Lalinde'
'M. Teresa Moreno'

_publ_section_title
;
 Alkynyldiphenylphosphine d8 (Pt, Rh, Ir) Complexes: Contrasting Behavior
 toward cis-[Pt(C6F5)2(THF)2]
;
_journal_name_full 'Inorganic Chemistry'
_journal_page_first 8185
_journal_page_last 8198
_journal_paper_doi 10.1021/ic048987j
_journal_volume 43
_journal_year 2004
_chemical_formula_sum 'C75 H48 Cl4 F13 O3 P3 Pt S'
_chemical_formula_weight 1705.99
_chemical_name_common ana269
_chemical_name_systematic
;
 ?
;
_space_group_IT_number 14
_symmetry_cell_setting monoclinic
_symmetry_space_group_name_Hall '-P 2ybc'
_symmetry_space_group_name_H-M 'P 1 21/c 1'
_atom_sites_solution_hydrogens geom
_atom_sites_solution_primary direct
_atom_sites_solution_secondary difmap
_cell_angle_alpha 90
_cell_angle_beta 104.3490(10)
_cell_angle_gamma 90
_cell_formula_units_Z 4
_cell_length_a 20.1780(3)
_cell_length_b 15.3627(2)
_cell_length_c 23.0999(3)
_cell_measurement_reflns_used 83306
_cell_measurement_temperature 173.0(10)
_cell_volume 6937.32(17)
_computing_cell_refinement 'HKL Scalepack (Otwinowski & Minor 1997)'
_computing_data_collection 'Collect (Nonius BV, 1997-2000)'
_computing_data_reduction 'HKL Denzo and Scalepack (Otwinowski & Minor 1997)'
_computing_structure_refinement 'SHELXL-97 (Sheldrick, 1997)'
_diffrn_ambient_temperature 173.0(10)
_diffrn_measured_fraction_theta_full 0.991
_diffrn_measured_fraction_theta_max 0.991
_diffrn_measurement_device '95mm CCD camera on \k-goniostat'
_diffrn_measurement_device_type KappaCCD
_diffrn_measurement_method CCD
_diffrn_orient_matrix_type 'by Nonius Collect from scalepack cell'
_diffrn_orient_matrix_UB_11 -0.0150163
_diffrn_orient_matrix_UB_12 -0.0116986
_diffrn_orient_matrix_UB_13 -0.0438958
_diffrn_orient_matrix_UB_21 -0.0151906
_diffrn_orient_matrix_UB_22 0.0618851
_diffrn_orient_matrix_UB_23 -0.0071474
_diffrn_orient_matrix_UB_31 0.0464817
_diffrn_orient_matrix_UB_32 0.0164452
_diffrn_orient_matrix_UB_33 -0.0043298
_diffrn_radiation_monochromator graphite
_diffrn_radiation_type MoK\a
_diffrn_radiation_wavelength 0.71073
_diffrn_reflns_av_R_equivalents 0.0893
_diffrn_reflns_av_unetI/netI 0.0632
_diffrn_reflns_limit_h_max 24
_diffrn_reflns_limit_h_min -24
_diffrn_reflns_limit_k_max 18
_diffrn_reflns_limit_k_min -18
_diffrn_reflns_limit_l_max 27
_diffrn_reflns_limit_l_min -27
_diffrn_reflns_number 55199
_diffrn_reflns_theta_full 25.03
_diffrn_reflns_theta_max 25.03
_diffrn_reflns_theta_min 1.04
_exptl_absorpt_coefficient_mu 2.36
_exptl_absorpt_correction_T_max 0.7554
_exptl_absorpt_correction_T_min 0.3524
_exptl_absorpt_correction_type refdelf
_exptl_absorpt_process_details
;
        Parkin S,Moezzi B & Hope H, (1995) J. Appl. Cryst. 28, 53-56
        Cubic fit to sin(theta)/lambda - 24 parameters
;
_exptl_crystal_colour colorless
_exptl_crystal_density_diffrn 1.633
_exptl_crystal_density_method 'not measured'
_exptl_crystal_description needle
_exptl_crystal_F_000 3384
_exptl_crystal_size_max 0.7
_exptl_crystal_size_mid 0.075
_exptl_crystal_size_min 0.075
_refine_diff_density_max 1.444
_refine_diff_density_min -3.358
_refine_diff_density_rms 0.255
_refine_ls_extinction_method none
_refine_ls_goodness_of_fit_ref 1.049
_refine_ls_hydrogen_treatment mixed
_refine_ls_matrix_type full
_refine_ls_number_parameters 901
_refine_ls_number_reflns 12146
_refine_ls_number_restraints 0
_refine_ls_restrained_S_all 1.049
_refine_ls_R_factor_all 0.0801
_refine_ls_R_factor_gt 0.052
_refine_ls_shift/su_max 0.001
_refine_ls_shift/su_mean 0
_refine_ls_structure_factor_coef Fsqd
_refine_ls_weighting_details 'calc w=1/[\s^2^(Fo^2^)+(0.1216P)^2^+6.6278P] where P=(Fo^2^+2Fc^2^)/3'
_refine_ls_weighting_scheme calc
_refine_ls_wR_factor_gt 0.149
_refine_ls_wR_factor_ref 0.1822
_reflns_number_gt 9270
_reflns_number_total 12146
_reflns_threshold_expression >2sigma(I)
_cod_data_source_file ic048987jsi20040727_111735_5.cif
_cod_data_source_block for_complex_9.2CH2Cl2
_cod_original_cell_volume 6937.32(16)
_cod_original_sg_symbol_H-M 'P 21/c'
_cod_database_code 4312166
_exptl_absorpt_factor_mur 0.59
_exptl_absorpt_correction_t_ave 0.5835

loop_
_symmetry_equiv_pos_as_xyz
'x, y, z'
'-x, y+1/2, -z+1/2'
'-x, -y, -z'
'x, -y-1/2, z-1/2'

loop_
_atom_site_label
_atom_site_type_symbol
_atom_site_fract_x
_atom_site_fract_y
_atom_site_fract_z
_atom_site_U_iso_or_equiv
_atom_site_adp_type
_atom_site_occupancy
_atom_site_symmetry_multiplicity
_atom_site_calc_flag
_atom_site_refinement_flags
_atom_site_disorder_assembly
_atom_site_disorder_group
Pt1 Pt 0.250624(13) 0.206185(16) 0.877406(11) 0.02558(13) Uani 1 1 d . . .
P1 P 0.15199(10) 0.12067(12) 0.85731(9) 0.0306(4) Uani 1 1 d . . .
P2 P 0.20479(9) 0.31923(12) 0.91950(8) 0.0259(4) Uani 1 1 d . . .
P3 P 0.34870(10) 0.28776(11) 0.89950(9) 0.0270(4) Uani 1 1 d . . .
C1 C 0.1134(4) 0.1142(5) 0.9166(3) 0.0374(18) Uani 1 1 d . . .
C2 C 0.0886(4) 0.1089(5) 0.9583(4) 0.0363(18) Uani 1 1 d . . .
C3 C 0.0578(4) 0.1005(5) 1.0077(4) 0.0400(19) Uani 1 1 d . . .
C4 C -0.0011(4) 0.1487(5) 1.0089(4) 0.043(2) Uani 1 1 d . . .
H4 H -0.0203 0.186 0.9776 0.052 Uiso 1 1 calc R . .
C5 C -0.0301(5) 0.1405(6) 1.0567(4) 0.054(2) Uani 1 1 d . . .
H5 H -0.0684 0.1735 1.0578 0.064 Uiso 1 1 calc R . .
C6 C -0.0030(5) 0.0839(6) 1.1029(4) 0.052(2) Uani 1 1 d . . .
H6 H -0.0234 0.0781 1.1346 0.062 Uiso 1 1 calc R . .
C7 C 0.0537(5) 0.0368(6) 1.1017(4) 0.053(2) Uani 1 1 d . . .
H7 H 0.072 -0.0004 1.1334 0.064 Uiso 1 1 calc R . .
C8 C 0.0853(4) 0.0425(5) 1.0544(4) 0.0418(19) Uani 1 1 d . . .
H8 H 0.1234 0.0088 1.0539 0.05 Uiso 1 1 calc R . .
C9 C 0.0853(4) 0.1580(5) 0.7947(4) 0.0368(18) Uani 1 1 d . . .
C10 C 0.1012(4) 0.2075(5) 0.7499(4) 0.040(2) Uani 1 1 d . . .
H10 H 0.1464 0.2232 0.7528 0.048 Uiso 1 1 calc R . .
C11 C 0.0510(5) 0.2337(6) 0.7014(4) 0.048(2) Uani 1 1 d . . .
H11 H 0.062 0.2679 0.6719 0.057 Uiso 1 1 calc R . .
C12 C -0.0157(5) 0.2091(5) 0.6966(5) 0.056(3) Uani 1 1 d . . .
H12 H -0.0495 0.2256 0.6632 0.067 Uiso 1 1 calc R . .
C13 C -0.0328(5) 0.1603(6) 0.7405(5) 0.062(3) Uani 1 1 d . . .
H13 H -0.0781 0.1446 0.7372 0.074 Uiso 1 1 calc R . .
C14 C 0.0177(4) 0.1347(6) 0.7898(4) 0.049(2) Uani 1 1 d . . .
H14 H 0.0064 0.1016 0.8196 0.059 Uiso 1 1 calc R . .
C15 C 0.1644(4) 0.0065(5) 0.8414(4) 0.0400(19) Uani 1 1 d . . .
C16 C 0.1649(4) -0.0184(6) 0.7837(5) 0.055(2) Uani 1 1 d . . .
H16 H 0.1562 0.0222 0.7529 0.067 Uiso 1 1 calc R . .
C17 C 0.1786(5) -0.1054(7) 0.7726(6) 0.071(3) Uani 1 1 d . . .
H17 H 0.1802 -0.123 0.7345 0.085 Uiso 1 1 calc R . .
C18 C 0.1896(5) -0.1653(8) 0.8196(7) 0.085(4) Uani 1 1 d . . .
H18 H 0.1989 -0.2231 0.8123 0.102 Uiso 1 1 calc R . .
C19 C 0.1873(5) -0.1420(6) 0.8740(7) 0.073(3) Uani 1 1 d . . .
H19 H 0.1936 -0.1838 0.904 0.088 Uiso 1 1 calc R . .
C20 C 0.1757(4) -0.0562(6) 0.8873(5) 0.056(2) Uani 1 1 d . . .
H20 H 0.1754 -0.0402 0.9261 0.068 Uiso 1 1 calc R . .
C21 C 0.2968(4) 0.1073(5) 0.8392(4) 0.0346(17) Uani 1 1 d . . .
C22 C 0.3268(4) 0.0372(5) 0.8721(3) 0.0348(17) Uani 1 1 d . . .
C23 C 0.3576(4) -0.0303(5) 0.8491(4) 0.044(2) Uani 1 1 d . . .
C24 C 0.3571(5) -0.0285(6) 0.7891(5) 0.055(2) Uani 1 1 d . . .
C25 C 0.3263(5) 0.0384(6) 0.7547(4) 0.051(2) Uani 1 1 d . . .
C26 C 0.2966(4) 0.1051(5) 0.7800(3) 0.0396(19) Uani 1 1 d . . .
C27 C 0.1265(3) 0.3590(4) 0.8709(3) 0.0291(16) Uani 1 1 d . . .
C28 C 0.0613(4) 0.3297(5) 0.8736(4) 0.0358(17) Uani 1 1 d . . .
H28 H 0.0568 0.2933 0.9046 0.043 Uiso 1 1 calc R . .
C29 C 0.0038(4) 0.3547(6) 0.8305(4) 0.044(2) Uani 1 1 d . . .
H29 H -0.0393 0.3357 0.8328 0.052 Uiso 1 1 calc R . .
C30 C 0.0104(4) 0.4073(6) 0.7845(4) 0.048(2) Uani 1 1 d . . .
H30 H -0.0285 0.4253 0.7563 0.058 Uiso 1 1 calc R . .
C31 C 0.0737(4) 0.4340(5) 0.7794(4) 0.044(2) Uani 1 1 d . . .
H31 H 0.0778 0.4679 0.7471 0.053 Uiso 1 1 calc R . .
C32 C 0.1310(4) 0.4101(5) 0.8225(3) 0.0366(18) Uani 1 1 d . . .
H32 H 0.1738 0.4287 0.8192 0.044 Uiso 1 1 calc R . .
C33 C 0.1929(4) 0.2904(4) 0.9924(3) 0.0303(17) Uani 1 1 d . . .
C34 C 0.2411(4) 0.2340(5) 1.0269(3) 0.0364(17) Uani 1 1 d . . .
H34 H 0.276 0.2115 1.0115 0.044 Uiso 1 1 calc R . .
C35 C 0.2373(5) 0.2114(5) 1.0839(4) 0.049(2) Uani 1 1 d . . .
H35 H 0.2698 0.1743 1.1069 0.059 Uiso 1 1 calc R . .
C36 C 0.1850(4) 0.2438(5) 1.1068(3) 0.0412(19) Uani 1 1 d . . .
H36 H 0.1826 0.2284 1.1451 0.049 Uiso 1 1 calc R . .
C37 C 0.1369(5) 0.2985(5) 1.0732(4) 0.044(2) Uani 1 1 d . . .
H37 H 0.102 0.3201 1.0889 0.052 Uiso 1 1 calc R . .
C38 C 0.1400(4) 0.3220(5) 1.0153(3) 0.0311(16) Uani 1 1 d . . .
H38 H 0.1069 0.3585 0.9924 0.037 Uiso 1 1 calc R . .
C39 C 0.3994(4) 0.2583(5) 0.9732(3) 0.0293(16) Uani 1 1 d . . .
C40 C 0.4294(4) 0.1752(5) 0.9834(4) 0.0350(17) Uani 1 1 d . . .
H40 H 0.428 0.1383 0.9513 0.042 Uiso 1 1 calc R . .
C41 C 0.4605(4) 0.1481(5) 1.0401(4) 0.0383(19) Uani 1 1 d . . .
H41 H 0.48 0.0929 1.046 0.046 Uiso 1 1 calc R . .
C42 C 0.4633(5) 0.2017(6) 1.0885(5) 0.050(2) Uani 1 1 d . . .
H42 H 0.4844 0.1829 1.127 0.06 Uiso 1 1 calc R . .
C43 C 0.4343(4) 0.2839(5) 1.0793(4) 0.041(2) Uani 1 1 d . . .
H43 H 0.4361 0.3206 1.1116 0.05 Uiso 1 1 calc R . .
C44 C 0.4032(4) 0.3113(5) 1.0229(3) 0.0330(17) Uani 1 1 d . . .
H44 H 0.384 0.3667 1.0175 0.04 Uiso 1 1 calc R . .
C45 C 0.4006(4) 0.2774(4) 0.8456(3) 0.0277(15) Uani 1 1 d . . .
C46 C 0.4679(4) 0.2477(5) 0.8603(3) 0.0396(19) Uani 1 1 d . . .
H46 H 0.4899 0.2369 0.9 0.047 Uiso 1 1 calc R . .
C47 C 0.5023(5) 0.2342(7) 0.8161(4) 0.053(2) Uani 1 1 d . . .
H47 H 0.5473 0.2144 0.8259 0.064 Uiso 1 1 calc R . .
C48 C 0.4696(5) 0.2503(7) 0.7580(4) 0.054(2) Uani 1 1 d . . .
H48 H 0.4928 0.2408 0.7285 0.065 Uiso 1 1 calc R . .
C49 C 0.4041(5) 0.2798(7) 0.7419(4) 0.058(3) Uani 1 1 d . . .
H49 H 0.383 0.2907 0.702 0.069 Uiso 1 1 calc R . .
C50 C 0.3686(5) 0.2935(5) 0.7863(4) 0.043(2) Uani 1 1 d . . .
H50 H 0.3236 0.3134 0.7759 0.051 Uiso 1 1 calc R . .
C51 C 0.2641(3) 0.4137(4) 0.9274(3) 0.0252(15) Uani 1 1 d . . .
C52 C 0.3263(4) 0.4013(5) 0.9092(3) 0.0301(16) Uani 1 1 d . . .
C53 C 0.3695(3) 0.4703(5) 0.9068(3) 0.0295(16) Uani 1 1 d . . .
C54 C 0.3522(4) 0.5560(5) 0.9227(3) 0.0355(17) Uani 1 1 d . . .
C55 C 0.3951(4) 0.6281(5) 0.9211(4) 0.043(2) Uani 1 1 d . . .
H55 H 0.4341 0.6211 0.9069 0.052 Uiso 1 1 calc R . .
C56 C 0.3798(5) 0.7081(5) 0.9403(5) 0.052(2) Uani 1 1 d . . .
H56 H 0.4087 0.755 0.9396 0.062 Uiso 1 1 calc R . .
C57 C 0.3212(5) 0.7200(5) 0.9611(4) 0.050(2) Uani 1 1 d . . .
H57 H 0.3108 0.775 0.9732 0.059 Uiso 1 1 calc R . .
C58 C 0.2786(4) 0.6509(5) 0.9638(4) 0.0423(19) Uani 1 1 d . . .
H58 H 0.2401 0.6594 0.9785 0.051 Uiso 1 1 calc R . .
C59 C 0.2927(4) 0.5677(5) 0.9445(3) 0.0315(16) Uani 1 1 d . . .
C60 C 0.2491(4) 0.4943(4) 0.9460(3) 0.0296(16) Uani 1 1 d . . .
C61 C 0.1906(4) 0.5118(5) 0.9746(3) 0.0332(17) Uani 1 1 d . . .
C62 C 0.1990(4) 0.4984(5) 1.0349(4) 0.0383(18) Uani 1 1 d . . .
C63 C 0.1483(5) 0.5198(6) 1.0631(4) 0.053(2) Uani 1 1 d . . .
C64 C 0.0885(5) 0.5558(6) 1.0301(5) 0.060(3) Uani 1 1 d . . .
C65 C 0.0799(4) 0.5719(6) 0.9712(5) 0.054(2) Uani 1 1 d . . .
C66 C 0.1304(4) 0.5516(5) 0.9434(4) 0.044(2) Uani 1 1 d . . .
C67 C 0.4374(4) 0.4601(5) 0.8911(3) 0.0345(17) Uani 1 1 d . . .
C68 C 0.4447(4) 0.4817(6) 0.8341(4) 0.046(2) Uani 1 1 d . . .
H68 H 0.4066 0.4995 0.8049 0.055 Uiso 1 1 calc R . .
C69 C 0.5069(5) 0.4771(6) 0.8205(4) 0.054(2) Uani 1 1 d . . .
H69 H 0.5107 0.4906 0.7822 0.065 Uiso 1 1 calc R . .
C70 C 0.5645(4) 0.4521(6) 0.8645(4) 0.053(2) Uani 1 1 d . . .
H70 H 0.6071 0.4492 0.8558 0.064 Uiso 1 1 calc R . .
C71 C 0.5580(4) 0.4323(6) 0.9196(4) 0.044(2) Uani 1 1 d . . .
H71 H 0.5965 0.4155 0.9487 0.053 Uiso 1 1 calc R . .
C72 C 0.4954(4) 0.4365(5) 0.9339(3) 0.0342(17) Uani 1 1 d . . .
H72 H 0.4924 0.4233 0.9724 0.041 Uiso 1 1 calc R . .
F22 F 0.3267(2) 0.0307(3) 0.9313(2) 0.0440(11) Uani 1 1 d . . .
F23 F 0.3865(3) -0.0975(3) 0.8836(3) 0.0628(15) Uani 1 1 d . . .
F24 F 0.3863(3) -0.0944(4) 0.7655(3) 0.0816(19) Uani 1 1 d . . .
F25 F 0.3241(3) 0.0402(4) 0.6954(2) 0.0759(18) Uani 1 1 d . . .
F26 F 0.2623(2) 0.1663(3) 0.7416(2) 0.0475(11) Uani 1 1 d . . .
F62 F 0.2575(3) 0.4639(3) 1.0674(2) 0.0525(12) Uani 1 1 d . . .
F63 F 0.1573(3) 0.5042(4) 1.1217(2) 0.0738(18) Uani 1 1 d . . .
F64 F 0.0389(3) 0.5762(4) 1.0578(3) 0.089(2) Uani 1 1 d . . .
F65 F 0.0221(3) 0.6110(4) 0.9404(3) 0.0795(19) Uani 1 1 d . . .
F66 F 0.1226(3) 0.5738(3) 0.8859(2) 0.0535(13) Uani 1 1 d . . .
S1 S 0.18792(14) 0.78972(15) 0.08301(14) 0.0614(7) Uani 1 1 d . . .
O1 O 0.1451(5) 0.7865(8) 0.1238(5) 0.130(5) Uani 1 1 d . . .
O2 O 0.2143(5) 0.8736(5) 0.0774(5) 0.114(3) Uani 1 1 d . . .
O3 O 0.1668(4) 0.7392(5) 0.0302(3) 0.078(2) Uani 1 1 d . . .
C73 C 0.2633(6) 0.7312(7) 0.1270(5) 0.063(3) Uani 1 1 d . . .
F73 F 0.2530(5) 0.6507(6) 0.1344(5) 0.156(5) Uani 1 1 d . . .
F74 F 0.3147(4) 0.7328(8) 0.1006(4) 0.136(4) Uani 1 1 d . . .
F75 F 0.2889(4) 0.7666(6) 0.1787(4) 0.116(3) Uani 1 1 d . . .
C74 C 0.3555(6) 0.9746(7) 0.0753(5) 0.075(3) Uani 1 1 d . . .
H74A H 0.3434 1.0257 0.0503 0.09 Uiso 1 1 calc R . .
H74B H 0.3141 0.9411 0.0729 0.09 Uiso 1 1 calc R . .
Cl1 Cl 0.41428(15) 0.91119(17) 0.04868(13) 0.0731(8) Uani 1 1 d . . .
Cl2 Cl 0.3893(2) 1.0073(2) 0.14950(15) 0.0983(11) Uani 1 1 d . . .
C75 C 0.2374(6) -0.0549(7) 0.2135(4) 0.073(3) Uani 1 1 d . . .
H75A H 0.2 -0.084 0.1858 0.087 Uiso 1 1 calc R . .
H75B H 0.2795 -0.0704 0.2029 0.087 Uiso 1 1 calc R . .
Cl3 Cl 0.24135(19) -0.09047(19) 0.28596(13) 0.0849(9) Uani 1 1 d . . .
Cl4 Cl 0.22547(16) 0.05827(18) 0.20691(13) 0.0766(8) Uani 1 1 d . . .

loop_
_atom_site_aniso_label
_atom_site_aniso_U_11
_atom_site_aniso_U_22
_atom_site_aniso_U_33
_atom_site_aniso_U_23
_atom_site_aniso_U_13
_atom_site_aniso_U_12
Pt1 0.02632(18) 0.02510(17) 0.0260(2) -0.00006(10) 0.00774(13) 0.00160(10)
P1 0.0293(10) 0.0283(9) 0.0340(11) -0.0011(8) 0.0076(8) -0.0007(8)
P2 0.0264(9) 0.0261(9) 0.0262(10) -0.0014(7) 0.0087(8) -0.0012(7)
P3 0.0254(10) 0.0285(10) 0.0282(10) 0.0009(7) 0.0088(8) 0.0027(7)
C1 0.039(4) 0.037(4) 0.038(5) 0.001(3) 0.012(4) -0.009(3)
C2 0.027(4) 0.033(4) 0.047(5) -0.001(3) 0.006(4) -0.002(3)
C3 0.044(5) 0.038(4) 0.037(5) -0.003(4) 0.010(4) -0.016(4)
C4 0.037(4) 0.044(5) 0.049(5) -0.004(4) 0.012(4) -0.006(4)
C5 0.047(5) 0.064(6) 0.053(6) -0.019(5) 0.017(4) -0.011(4)
C6 0.061(6) 0.069(6) 0.028(5) -0.009(4) 0.015(4) -0.023(5)
C7 0.052(6) 0.063(6) 0.046(5) 0.008(4) 0.015(5) -0.016(5)
C8 0.035(4) 0.045(5) 0.042(5) -0.007(4) 0.004(4) -0.009(4)
C9 0.033(4) 0.027(4) 0.048(5) -0.011(3) 0.005(4) 0.000(3)
C10 0.034(4) 0.043(5) 0.043(5) -0.003(4) 0.013(4) 0.007(3)
C11 0.055(6) 0.054(5) 0.028(5) 0.001(4) 0.000(4) 0.024(5)
C12 0.046(6) 0.046(5) 0.063(7) -0.007(4) -0.010(5) 0.009(4)
C13 0.039(5) 0.050(5) 0.085(8) 0.015(5) -0.004(5) -0.001(4)
C14 0.046(5) 0.043(5) 0.054(6) 0.010(4) 0.004(4) 0.000(4)
C15 0.030(4) 0.031(4) 0.059(6) -0.001(4) 0.011(4) 0.003(3)
C16 0.036(5) 0.043(5) 0.084(7) -0.018(5) 0.009(5) -0.001(4)
C17 0.038(5) 0.055(6) 0.115(10) -0.040(7) 0.011(6) -0.002(5)
C18 0.046(6) 0.044(6) 0.167(14) -0.022(8) 0.028(8) -0.002(5)
C19 0.051(6) 0.036(5) 0.134(11) 0.006(6) 0.025(7) 0.002(4)
C20 0.040(5) 0.047(5) 0.081(7) 0.008(5) 0.011(5) -0.006(4)
C21 0.026(4) 0.032(4) 0.047(5) -0.004(3) 0.012(4) 0.000(3)
C22 0.037(4) 0.039(4) 0.029(4) 0.000(3) 0.008(3) 0.002(3)
C23 0.038(5) 0.034(4) 0.057(6) 0.003(4) 0.011(4) 0.005(4)
C24 0.048(5) 0.045(5) 0.080(7) -0.017(5) 0.032(5) 0.007(4)
C25 0.056(6) 0.055(6) 0.050(6) -0.014(4) 0.025(5) 0.007(5)
C26 0.048(5) 0.045(5) 0.029(4) -0.009(4) 0.015(4) -0.001(4)
C27 0.027(4) 0.029(4) 0.032(4) -0.002(3) 0.008(3) 0.001(3)
C28 0.028(4) 0.038(4) 0.043(5) -0.001(4) 0.011(4) 0.006(3)
C29 0.026(4) 0.058(5) 0.047(5) -0.014(4) 0.007(4) 0.004(4)
C30 0.036(5) 0.056(5) 0.049(5) -0.005(4) 0.003(4) 0.013(4)
C31 0.048(5) 0.043(5) 0.036(5) 0.004(4) 0.001(4) 0.010(4)
C32 0.037(4) 0.036(4) 0.034(4) 0.003(3) 0.004(4) 0.001(3)
C33 0.032(4) 0.034(4) 0.027(4) -0.007(3) 0.013(3) -0.004(3)
C34 0.037(4) 0.042(4) 0.034(4) 0.002(4) 0.015(4) -0.001(4)
C35 0.049(5) 0.057(6) 0.046(6) 0.010(4) 0.019(4) 0.005(4)
C36 0.055(5) 0.046(5) 0.024(4) 0.000(4) 0.014(4) -0.005(4)
C37 0.053(5) 0.039(4) 0.050(5) 0.000(4) 0.033(5) 0.004(4)
C38 0.032(4) 0.028(4) 0.035(4) -0.004(3) 0.011(3) -0.003(3)
C39 0.033(4) 0.027(4) 0.030(4) -0.001(3) 0.013(3) -0.008(3)
C40 0.029(4) 0.031(4) 0.045(5) 0.001(4) 0.007(4) 0.000(3)
C41 0.033(4) 0.036(4) 0.038(5) 0.011(4) -0.007(4) 0.003(3)
C42 0.043(5) 0.058(6) 0.050(6) 0.012(4) 0.013(4) -0.002(4)
C43 0.046(5) 0.050(5) 0.028(5) -0.003(4) 0.011(4) -0.002(4)
C44 0.027(4) 0.037(4) 0.034(5) 0.004(3) 0.004(3) -0.003(3)
C45 0.031(4) 0.029(4) 0.022(4) 0.000(3) 0.006(3) 0.000(3)
C46 0.035(4) 0.051(5) 0.033(4) 0.006(4) 0.010(4) 0.006(4)
C47 0.045(5) 0.067(6) 0.054(6) -0.002(5) 0.023(5) 0.012(5)
C48 0.053(6) 0.079(7) 0.039(5) -0.002(5) 0.028(5) 0.001(5)
C49 0.061(6) 0.088(8) 0.025(5) 0.006(4) 0.014(4) -0.005(5)
C50 0.044(5) 0.053(5) 0.033(5) 0.009(4) 0.012(4) 0.008(4)
C51 0.019(3) 0.033(4) 0.022(4) 0.006(3) 0.002(3) 0.004(3)
C52 0.034(4) 0.032(4) 0.024(4) 0.000(3) 0.006(3) 0.003(3)
C53 0.024(4) 0.033(4) 0.027(4) 0.007(3) -0.003(3) 0.000(3)
C54 0.034(4) 0.033(4) 0.038(5) -0.001(3) 0.008(4) -0.002(3)
C55 0.041(5) 0.030(4) 0.062(6) 0.012(4) 0.017(4) -0.002(3)
C56 0.043(5) 0.026(4) 0.087(8) 0.000(4) 0.018(5) -0.007(3)
C57 0.045(5) 0.028(4) 0.074(7) -0.007(4) 0.013(5) 0.001(4)
C58 0.038(4) 0.038(4) 0.049(5) -0.008(4) 0.007(4) -0.004(4)
C59 0.029(4) 0.028(4) 0.034(4) 0.001(3) 0.002(3) 0.000(3)
C60 0.031(4) 0.028(4) 0.032(4) 0.000(3) 0.011(3) 0.006(3)
C61 0.037(4) 0.029(4) 0.038(5) -0.008(3) 0.017(4) 0.000(3)
C62 0.039(5) 0.034(4) 0.045(5) -0.003(4) 0.017(4) -0.001(3)
C63 0.069(7) 0.050(5) 0.053(6) -0.021(4) 0.039(5) -0.015(5)
C64 0.057(6) 0.050(5) 0.089(8) -0.031(5) 0.048(6) -0.009(5)
C65 0.037(5) 0.048(5) 0.077(7) -0.017(5) 0.015(5) 0.003(4)
C66 0.036(4) 0.032(4) 0.068(6) -0.009(4) 0.021(4) 0.006(3)
C67 0.030(4) 0.033(4) 0.044(5) 0.006(3) 0.016(4) -0.001(3)
C68 0.042(5) 0.053(5) 0.042(5) 0.015(4) 0.010(4) 0.009(4)
C69 0.053(6) 0.064(6) 0.057(6) 0.008(5) 0.037(5) -0.003(5)
C70 0.036(5) 0.063(6) 0.066(6) 0.003(5) 0.025(5) 0.000(4)
C71 0.031(4) 0.055(5) 0.048(5) 0.001(4) 0.013(4) -0.004(4)
C72 0.035(4) 0.034(4) 0.033(4) -0.002(3) 0.008(4) -0.007(3)
F22 0.047(3) 0.041(3) 0.043(3) 0.007(2) 0.009(2) -0.003(2)
F23 0.063(3) 0.040(3) 0.085(4) 0.009(3) 0.017(3) 0.018(2)
F24 0.091(5) 0.065(4) 0.101(5) -0.020(3) 0.046(4) 0.028(3)
F25 0.094(5) 0.093(4) 0.050(3) -0.014(3) 0.036(3) 0.025(4)
F26 0.055(3) 0.051(3) 0.036(3) 0.002(2) 0.011(2) 0.009(2)
F62 0.059(3) 0.060(3) 0.035(3) -0.003(2) 0.006(2) -0.002(3)
F63 0.107(5) 0.077(4) 0.052(4) -0.016(3) 0.046(3) -0.016(3)
F64 0.076(4) 0.084(4) 0.133(6) -0.041(4) 0.074(4) -0.005(3)
F65 0.041(3) 0.077(4) 0.118(5) -0.015(4) 0.015(3) 0.024(3)
F66 0.056(3) 0.051(3) 0.051(3) 0.007(2) 0.007(3) 0.021(2)
S1 0.0530(15) 0.0515(15) 0.078(2) -0.0216(12) 0.0136(14) 0.0017(11)
O1 0.076(7) 0.211(14) 0.115(9) -0.020(7) 0.047(6) 0.020(7)
O2 0.094(7) 0.061(5) 0.158(9) 0.010(6) -0.023(6) -0.009(5)
O3 0.076(5) 0.075(5) 0.071(5) -0.035(4) -0.003(4) 0.013(4)
C73 0.082(8) 0.043(5) 0.066(8) -0.012(5) 0.022(6) 0.004(5)
F73 0.162(10) 0.063(5) 0.194(10) 0.001(5) -0.049(8) -0.003(5)
F74 0.082(6) 0.199(10) 0.130(7) -0.004(7) 0.032(5) 0.054(7)
F75 0.126(7) 0.104(6) 0.096(6) -0.042(5) -0.014(5) 0.036(5)
C74 0.075(7) 0.068(7) 0.091(8) 0.010(6) 0.037(7) 0.002(6)
Cl1 0.0852(19) 0.0531(14) 0.085(2) 0.0008(13) 0.0284(16) 0.0121(13)
Cl2 0.132(3) 0.097(2) 0.078(2) -0.0153(17) 0.048(2) -0.019(2)
C75 0.096(9) 0.073(7) 0.049(6) -0.013(5) 0.019(6) 0.009(6)
Cl3 0.129(3) 0.0592(16) 0.0635(18) 0.0048(13) 0.0178(18) 0.0088(17)
Cl4 0.094(2) 0.0624(16) 0.0784(19) 0.0050(14) 0.0296(16) -0.0074(14)

loop_
_atom_type_symbol
_atom_type_description
_atom_type_scat_dispersion_real
_atom_type_scat_dispersion_imag
_atom_type_scat_source
Pt Pt -1.7033 8.3905 'International Tables Vol C Tables 4.2.6.8 and 6.1.1.4'
S S 0.1246 0.1234 'International Tables Vol C Tables 4.2.6.8 and 6.1.1.4'
P P 0.1023 0.0942 'International Tables Vol C Tables 4.2.6.8 and 6.1.1.4'
F F 0.0171 0.0103 'International Tables Vol C Tables 4.2.6.8 and 6.1.1.4'
C C 0.0033 0.0016 'International Tables Vol C Tables 4.2.6.8 and 6.1.1.4'
H H 0 0 'International Tables Vol C Tables 4.2.6.8 and 6.1.1.4'
O O 0.0106 0.006 'International Tables Vol C Tables 4.2.6.8 and 6.1.1.4'
Cl Cl 0.1484 0.1585 'International Tables Vol C Tables 4.2.6.8 and 6.1.1.4'

loop_
_geom_angle_atom_site_label_1
_geom_angle_atom_site_label_2
_geom_angle_atom_site_label_3
_geom_angle
_geom_angle_site_symmetry_1
_geom_angle_site_symmetry_3
_geom_angle_publ_flag
C21 Pt1 P3 92.3(2) . . ?
C21 Pt1 P2 177.0(2) . . ?
P3 Pt1 P2 84.73(6) . . ?
C21 Pt1 P1 87.4(2) . . ?
P3 Pt1 P1 178.37(7) . . ?
P2 Pt1 P1 95.57(6) . . ?
C1 P1 C9 105.0(4) . . ?
C1 P1 C15 102.4(4) . . ?
C9 P1 C15 104.8(4) . . ?
C1 P1 Pt1 113.7(3) . . ?
C9 P1 Pt1 114.2(3) . . ?
C15 P1 Pt1 115.4(3) . . ?
C27 P2 C33 111.3(3) . . ?
C27 P2 C51 103.8(3) . . ?
C33 P2 C51 109.3(3) . . ?
C27 P2 Pt1 112.1(2) . . ?
C33 P2 Pt1 111.6(2) . . ?
C51 P2 Pt1 108.4(2) . . ?
C39 P3 C45 109.5(3) . . ?
C39 P3 C52 102.8(3) . . ?
C45 P3 C52 111.6(3) . . ?
C39 P3 Pt1 109.1(2) . . ?
C45 P3 Pt1 114.3(2) . . ?
C52 P3 Pt1 108.8(2) . . ?
C2 C1 P1 178.1(8) . . ?
C1 C2 C3 178.5(8) . . ?
C4 C3 C8 119.6(7) . . ?
C4 C3 C2 120.3(7) . . ?
C8 C3 C2 120.1(8) . . ?
C5 C4 C3 119.9(9) . . ?
C5 C4 H4 120.1 . . ?
C3 C4 H4 120.1 . . ?
C4 C5 C6 120.7(9) . . ?
C4 C5 H5 119.6 . . ?
C6 C5 H5 119.6 . . ?
C7 C6 C5 119.6(8) . . ?
C7 C6 H6 120.2 . . ?
C5 C6 H6 120.2 . . ?
C6 C7 C8 122.1(9) . . ?
C6 C7 H7 118.9 . . ?
C8 C7 H7 118.9 . . ?
C7 C8 C3 118.1(8) . . ?
C7 C8 H8 120.9 . . ?
C3 C8 H8 120.9 . . ?
C10 C9 C14 119.0(8) . . ?
C10 C9 P1 120.6(6) . . ?
C14 C9 P1 120.3(6) . . ?
C11 C10 C9 120.8(8) . . ?
C11 C10 H10 119.6 . . ?
C9 C10 H10 119.6 . . ?
C10 C11 C12 119.7(9) . . ?
C10 C11 H11 120.2 . . ?
C12 C11 H11 120.2 . . ?
C13 C12 C11 120.7(9) . . ?
C13 C12 H12 119.7 . . ?
C11 C12 H12 119.7 . . ?
C12 C13 C14 119.7(9) . . ?
C12 C13 H13 120.2 . . ?
C14 C13 H13 120.2 . . ?
C13 C14 C9 120.2(9) . . ?
C13 C14 H14 119.9 . . ?
C9 C14 H14 119.9 . . ?
C16 C15 C20 119.7(8) . . ?
C16 C15 P1 119.5(7) . . ?
C20 C15 P1 120.7(7) . . ?
C15 C16 C17 119.2(10) . . ?
C15 C16 H16 120.4 . . ?
C17 C16 H16 120.4 . . ?
C18 C17 C16 119.1(11) . . ?
C18 C17 H17 120.4 . . ?
C16 C17 H17 120.4 . . ?
C19 C18 C17 121.6(11) . . ?
C19 C18 H18 119.2 . . ?
C17 C18 H18 119.2 . . ?
C18 C19 C20 121.1(12) . . ?
C18 C19 H19 119.4 . . ?
C20 C19 H19 119.4 . . ?
C19 C20 C15 119.2(10) . . ?
C19 C20 H20 120.4 . . ?
C15 C20 H20 120.4 . . ?
C22 C21 C26 115.2(7) . . ?
C22 C21 Pt1 121.4(6) . . ?
C26 C21 Pt1 123.3(6) . . ?
C21 C22 F22 120.0(7) . . ?
C21 C22 C23 123.8(7) . . ?
F22 C22 C23 116.2(7) . . ?
F23 C23 C22 121.2(8) . . ?
F23 C23 C24 120.2(7) . . ?
C22 C23 C24 118.6(8) . . ?
C25 C24 F24 121.0(9) . . ?
C25 C24 C23 119.4(8) . . ?
F24 C24 C23 119.6(9) . . ?
C24 C25 F25 120.2(8) . . ?
C24 C25 C26 119.8(8) . . ?
F25 C25 C26 120.0(8) . . ?
F26 C26 C21 120.7(7) . . ?
F26 C26 C25 116.1(7) . . ?
C21 C26 C25 123.0(8) . . ?
C32 C27 C28 117.7(7) . . ?
C32 C27 P2 118.1(5) . . ?
C28 C27 P2 123.3(6) . . ?
C29 C28 C27 120.5(7) . . ?
C29 C28 H28 119.8 . . ?
C27 C28 H28 119.8 . . ?
C30 C29 C28 119.8(8) . . ?
C30 C29 H29 120.1 . . ?
C28 C29 H29 120.1 . . ?
C29 C30 C31 121.0(8) . . ?
C29 C30 H30 119.5 . . ?
C31 C30 H30 119.5 . . ?
C30 C31 C32 119.3(8) . . ?
C30 C31 H31 120.3 . . ?
C32 C31 H31 120.3 . . ?
C31 C32 C27 121.6(8) . . ?
C31 C32 H32 119.2 . . ?
C27 C32 H32 119.2 . . ?
C38 C33 C34 119.5(7) . . ?
C38 C33 P2 124.0(6) . . ?
C34 C33 P2 116.5(5) . . ?
C35 C34 C33 120.2(7) . . ?
C35 C34 H34 119.9 . . ?
C33 C34 H34 119.9 . . ?
C34 C35 C36 120.1(8) . . ?
C34 C35 H35 119.9 . . ?
C36 C35 H35 119.9 . . ?
C37 C36 C35 120.3(7) . . ?
C37 C36 H36 119.8 . . ?
C35 C36 H36 119.8 . . ?
C36 C37 C38 120.3(7) . . ?
C36 C37 H37 119.8 . . ?
C38 C37 H37 119.8 . . ?
C33 C38 C37 119.5(7) . . ?
C33 C38 H38 120.2 . . ?
C37 C38 H38 120.2 . . ?
C44 C39 C40 117.3(7) . . ?
C44 C39 P3 122.0(6) . . ?
C40 C39 P3 120.2(5) . . ?
C41 C40 C39 120.9(7) . . ?
C41 C40 H40 119.6 . . ?
C39 C40 H40 119.6 . . ?
C40 C41 C42 120.7(8) . . ?
C40 C41 H41 119.6 . . ?
C42 C41 H41 119.6 . . ?
C41 C42 C43 119.2(9) . . ?
C41 C42 H42 120.4 . . ?
C43 C42 H42 120.4 . . ?
C44 C43 C42 120.4(8) . . ?
C44 C43 H43 119.8 . . ?
C42 C43 H43 119.8 . . ?
C43 C44 C39 121.6(7) . . ?
C43 C44 H44 119.2 . . ?
C39 C44 H44 119.2 . . ?
C50 C45 C46 119.1(7) . . ?
C50 C45 P3 117.0(6) . . ?
C46 C45 P3 123.6(6) . . ?
C47 C46 C45 120.5(8) . . ?
C47 C46 H46 119.8 . . ?
C45 C46 H46 119.8 . . ?
C48 C47 C46 119.2(8) . . ?
C48 C47 H47 120.4 . . ?
C46 C47 H47 120.4 . . ?
C49 C48 C47 122.1(8) . . ?
C49 C48 H48 119 . . ?
C47 C48 H48 119 . . ?
C48 C49 C50 119.1(8) . . ?
C48 C49 H49 120.4 . . ?
C50 C49 H49 120.4 . . ?
C45 C50 C49 119.9(8) . . ?
C45 C50 H50 120.1 . . ?
C49 C50 H50 120.1 . . ?
C60 C51 C52 119.4(6) . . ?
C60 C51 P2 123.3(5) . . ?
C52 C51 P2 117.1(5) . . ?
C53 C52 C51 121.1(6) . . ?
C53 C52 P3 123.3(6) . . ?
C51 C52 P3 115.1(5) . . ?
C52 C53 C54 119.8(7) . . ?
C52 C53 C67 123.3(7) . . ?
C54 C53 C67 116.9(6) . . ?
C55 C54 C59 119.1(7) . . ?
C55 C54 C53 121.5(7) . . ?
C59 C54 C53 119.2(7) . . ?
C56 C55 C54 120.4(8) . . ?
C56 C55 H55 119.8 . . ?
C54 C55 H55 119.8 . . ?
C55 C56 C57 120.6(7) . . ?
C55 C56 H56 119.7 . . ?
C57 C56 H56 119.7 . . ?
C58 C57 C56 120.4(7) . . ?
C58 C57 H57 119.8 . . ?
C56 C57 H57 119.8 . . ?
C57 C58 C59 120.6(8) . . ?
C57 C58 H58 119.7 . . ?
C59 C58 H58 119.7 . . ?
C58 C59 C54 118.8(7) . . ?
C58 C59 C60 122.3(7) . . ?
C54 C59 C60 119.0(6) . . ?
C51 C60 C59 121.3(6) . . ?
C51 C60 C61 123.7(6) . . ?
C59 C60 C61 114.8(6) . . ?
C62 C61 C66 117.6(7) . . ?
C62 C61 C60 120.1(7) . . ?
C66 C61 C60 121.8(7) . . ?
F62 C62 C61 119.7(7) . . ?
F62 C62 C63 118.8(8) . . ?
C61 C62 C63 121.4(8) . . ?
F63 C63 C64 120.7(8) . . ?
F63 C63 C62 120.2(9) . . ?
C64 C63 C62 119.1(9) . . ?
F64 C64 C65 120.6(10) . . ?
F64 C64 C63 118.9(10) . . ?
C65 C64 C63 120.5(8) . . ?
F65 C65 C64 119.5(9) . . ?
F65 C65 C66 120.0(10) . . ?
C64 C65 C66 120.5(9) . . ?
F66 C66 C65 119.2(8) . . ?
F66 C66 C61 119.9(7) . . ?
C65 C66 C61 120.8(9) . . ?
C72 C67 C68 117.7(7) . . ?
C72 C67 C53 121.0(6) . . ?
C68 C67 C53 121.0(7) . . ?
C69 C68 C67 121.3(8) . . ?
C69 C68 H68 119.3 . . ?
C67 C68 H68 119.3 . . ?
C68 C69 C70 119.6(8) . . ?
C68 C69 H69 120.2 . . ?
C70 C69 H69 120.2 . . ?
C71 C70 C69 119.4(8) . . ?
C71 C70 H70 120.3 . . ?
C69 C70 H70 120.3 . . ?
C70 C71 C72 121.6(8) . . ?
C70 C71 H71 119.2 . . ?
C72 C71 H71 119.2 . . ?
C67 C72 C71 120.3(7) . . ?
C67 C72 H72 119.9 . . ?
C71 C72 H72 119.9 . . ?
O2 S1 O3 117.3(6) . . ?
O2 S1 O1 113.3(7) . . ?
O3 S1 O1 116.5(6) . . ?
O2 S1 C73 102.6(5) . . ?
O3 S1 C73 103.8(5) . . ?
O1 S1 C73 99.8(6) . . ?
F73 C73 F75 108.9(10) . . ?
F73 C73 F74 104.5(11) . . ?
F75 C73 F74 103.7(11) . . ?
F73 C73 S1 114.2(9) . . ?
F75 C73 S1 113.0(8) . . ?
F74 C73 S1 111.7(8) . . ?
Cl2 C74 Cl1 111.6(7) . . ?
Cl2 C74 H74A 109.3 . . ?
Cl1 C74 H74A 109.3 . . ?
Cl2 C74 H74B 109.3 . . ?
Cl1 C74 H74B 109.3 . . ?
H74A C74 H74B 108 . . ?
Cl3 C75 Cl4 111.5(5) . . ?
Cl3 C75 H75A 109.3 . . ?
Cl4 C75 H75A 109.3 . . ?
Cl3 C75 H75B 109.3 . . ?
Cl4 C75 H75B 109.3 . . ?
H75A C75 H75B 108 . . ?

loop_
_geom_bond_atom_site_label_1
_geom_bond_atom_site_label_2
_geom_bond_distance
_geom_bond_site_symmetry_2
_geom_bond_publ_flag
Pt1 C21 2.089(7) . ?
Pt1 P3 2.2905(19) . ?
Pt1 P2 2.2940(18) . ?
Pt1 P1 2.3333(19) . ?
P1 C1 1.737(8) . ?
P1 C9 1.807(8) . ?
P1 C15 1.822(8) . ?
P2 C27 1.803(7) . ?
P2 C33 1.815(7) . ?
P2 C51 1.861(7) . ?
P3 C39 1.813(8) . ?
P3 C45 1.821(7) . ?
P3 C52 1.829(7) . ?
C1 C2 1.193(10) . ?
C2 C3 1.435(11) . ?
C3 C4 1.405(11) . ?
C3 C8 1.403(11) . ?
C4 C5 1.376(12) . ?
C4 H4 0.93 . ?
C5 C6 1.381(13) . ?
C5 H5 0.93 . ?
C6 C7 1.360(13) . ?
C6 H6 0.93 . ?
C7 C8 1.398(12) . ?
C7 H7 0.93 . ?
C8 H8 0.93 . ?
C9 C10 1.384(12) . ?
C9 C14 1.388(11) . ?
C10 C11 1.372(12) . ?
C10 H10 0.93 . ?
C11 C12 1.376(13) . ?
C11 H11 0.93 . ?
C12 C13 1.372(14) . ?
C12 H12 0.93 . ?
C13 C14 1.384(12) . ?
C13 H13 0.93 . ?
C14 H14 0.93 . ?
C15 C16 1.387(13) . ?
C15 C20 1.408(12) . ?
C16 C17 1.401(13) . ?
C16 H16 0.93 . ?
C17 C18 1.399(17) . ?
C17 H17 0.93 . ?
C18 C19 1.318(17) . ?
C18 H18 0.93 . ?
C19 C20 1.387(13) . ?
C19 H19 0.93 . ?
C20 H20 0.93 . ?
C21 C22 1.369(11) . ?
C21 C26 1.367(10) . ?
C22 F22 1.372(8) . ?
C22 C23 1.380(11) . ?
C23 F23 1.347(9) . ?
C23 C24 1.384(13) . ?
C24 C25 1.352(13) . ?
C24 F24 1.353(9) . ?
C25 F25 1.359(10) . ?
C25 C26 1.387(11) . ?
C26 F26 1.359(9) . ?
C27 C32 1.387(10) . ?
C27 C28 1.406(10) . ?
C28 C29 1.383(11) . ?
C28 H28 0.93 . ?
C29 C30 1.369(12) . ?
C29 H29 0.93 . ?
C30 C31 1.374(12) . ?
C30 H30 0.93 . ?
C31 C32 1.376(11) . ?
C31 H31 0.93 . ?
C32 H32 0.93 . ?
C33 C38 1.391(10) . ?
C33 C34 1.396(11) . ?
C34 C35 1.382(11) . ?
C34 H34 0.93 . ?
C35 C36 1.384(11) . ?
C35 H35 0.93 . ?
C36 C37 1.370(12) . ?
C36 H36 0.93 . ?
C37 C38 1.401(11) . ?
C37 H37 0.93 . ?
C38 H38 0.93 . ?
C39 C44 1.395(10) . ?
C39 C40 1.407(11) . ?
C40 C41 1.369(11) . ?
C40 H40 0.93 . ?
C41 C42 1.379(12) . ?
C41 H41 0.93 . ?
C42 C43 1.387(11) . ?
C42 H42 0.93 . ?
C43 C44 1.364(11) . ?
C43 H43 0.93 . ?
C44 H44 0.93 . ?
C45 C50 1.384(11) . ?
C45 C46 1.392(10) . ?
C46 C47 1.386(10) . ?
C46 H46 0.93 . ?
C47 C48 1.363(12) . ?
C47 H47 0.93 . ?
C48 C49 1.359(13) . ?
C48 H48 0.93 . ?
C49 C50 1.406(12) . ?
C49 H49 0.93 . ?
C50 H50 0.93 . ?
C51 C60 1.369(10) . ?
C51 C52 1.432(9) . ?
C52 C53 1.384(10) . ?
C53 C54 1.433(10) . ?
C53 C67 1.508(10) . ?
C54 C55 1.413(10) . ?
C54 C59 1.424(10) . ?
C55 C56 1.368(11) . ?
C55 H55 0.93 . ?
C56 C57 1.394(12) . ?
C56 H56 0.93 . ?
C57 C58 1.377(11) . ?
C57 H57 0.93 . ?
C58 C59 1.406(10) . ?
C58 H58 0.93 . ?
C59 C60 1.435(10) . ?
C60 C61 1.513(9) . ?
C61 C62 1.376(11) . ?
C61 C66 1.391(11) . ?
C62 F62 1.342(9) . ?
C62 C63 1.381(11) . ?
C63 F63 1.342(10) . ?
C63 C64 1.374(14) . ?
C64 F64 1.351(9) . ?
C64 C65 1.352(14) . ?
C65 F65 1.347(11) . ?
C65 C66 1.370(11) . ?
C66 F66 1.341(10) . ?
C67 C72 1.380(11) . ?
C67 C68 1.402(11) . ?
C68 C69 1.368(11) . ?
C68 H68 0.93 . ?
C69 C70 1.395(13) . ?
C69 H69 0.93 . ?
C70 C71 1.346(12) . ?
C70 H70 0.93 . ?
C71 C72 1.385(10) . ?
C71 H71 0.93 . ?
C72 H72 0.93 . ?
S1 O2 1.412(9) . ?
S1 O3 1.418(7) . ?
S1 O1 1.428(10) . ?
S1 C73 1.840(12) . ?
C73 F73 1.273(13) . ?
C73 F75 1.296(11) . ?
C73 F74 1.328(12) . ?
C74 Cl2 1.753(12) . ?
C74 Cl1 1.760(11) . ?
C74 H74A 0.97 . ?
C74 H74B 0.97 . ?
C75 Cl3 1.743(10) . ?
C75 Cl4 1.757(11) . ?
C75 H75A 0.97 . ?
C75 H75B 0.97 . ?
